data_4321846
loop_
_publ_author_name
'Richard H. Bode'
'Johan E. Bol'
'Willem L. Driessen'
'Frans B. Hulsbergen'
'Jan Reedijk'
'Anthony L. Spek'

_publ_section_title
;
 Formation of Dinuclear Copper(II) Complexes from a Macrocycle with
 Built-in Pyrazole Groups
;
_journal_name_full 'Inorganic Chemistry'
_journal_page_first 1239
_journal_page_last 1243
_journal_paper_doi 10.1021/ic9811704
_journal_volume 38
_journal_year 1999
_chemical_formula_sum 'C38 H52 Cu2 N16 O14'
_chemical_formula_weight 1084.03
_chemical_name_systematic
; 
 ? 
;
_space_group_IT_number 14
_symmetry_cell_setting monoclinic
_symmetry_space_group_name_Hall '-P 2ybc'
_symmetry_space_group_name_H-M 'P 1 21/c 1'
_atom_sites_solution_hydrogens geom
_atom_sites_solution_primary direct
_atom_sites_solution_secondary difmap
_audit_creation_method SHELXL-97
_cell_angle_alpha 90.00
_cell_angle_beta 121.290(6)
_cell_angle_gamma 90.00
_cell_formula_units_Z 2
_cell_length_a 9.5662(5)
_cell_length_b 20.5522(16)
_cell_length_c 13.9733(13)
_cell_measurement_temperature 150(2)
_cell_volume 2347.7(3)
_computing_structure_refinement 'SHELXL-97 (Sheldrick, 1997)'
_computing_structure_solution 'SHELXS-97 (Sheldrick, 1990)'
_diffrn_ambient_temperature 150(2)
_diffrn_measured_fraction_theta_full 0.973
_diffrn_measured_fraction_theta_max 0.973
_diffrn_radiation_monochromator graphite
_diffrn_radiation_source 'fine-focus sealed tube'
_diffrn_radiation_type MoK\a
_diffrn_radiation_wavelength 0.71073
_diffrn_reflns_av_R_equivalents 0.1215
_diffrn_reflns_av_sigmaI/netI 0.1548
_diffrn_reflns_limit_h_max 12
_diffrn_reflns_limit_h_min -12
_diffrn_reflns_limit_k_max 0
_diffrn_reflns_limit_k_min -26
_diffrn_reflns_limit_l_max 18
_diffrn_reflns_limit_l_min -18
_diffrn_reflns_number 11257
_diffrn_reflns_theta_full 27.49
_diffrn_reflns_theta_max 27.49
_diffrn_reflns_theta_min 1.97
_exptl_absorpt_coefficient_mu 0.988
_exptl_crystal_colour blue/green
_exptl_crystal_density_diffrn 1.534
_exptl_crystal_density_method 'not measured'
_exptl_crystal_description block
_exptl_crystal_F_000 1124
_exptl_crystal_size_max 0.35
_exptl_crystal_size_mid 0.25
_exptl_crystal_size_min 0.10
_refine_diff_density_max 0.679
_refine_diff_density_min -0.553
_refine_diff_density_rms 0.105
_refine_ls_extinction_method none
_refine_ls_goodness_of_fit_ref 0.922
_refine_ls_hydrogen_treatment mixed
_refine_ls_matrix_type full
_refine_ls_number_parameters 320
_refine_ls_number_reflns 5386
_refine_ls_number_restraints 0
_refine_ls_restrained_S_all 0.922
_refine_ls_R_factor_all 0.1436
_refine_ls_R_factor_gt 0.0664
_refine_ls_shift/su_max 0.151
_refine_ls_shift/su_mean 0.003
_refine_ls_structure_factor_coef Fsqd
_refine_ls_weighting_details 'w=1/[\s^2^(Fo^2^)+(0.0572P)^2^+0.0000P] where P=(Fo^2^+2Fc^2^)/3'
_refine_ls_weighting_scheme calc
_refine_ls_wR_factor_gt 0.1304
_refine_ls_wR_factor_ref 0.1507
_reflns_number_gt 2943
_reflns_number_total 5386
_reflns_threshold_expression >2sigma(I)
_cod_data_source_file ic9811704_1.cif
_cod_data_source_block shelxl
_cod_depositor_comments
;
The following automatic conversions were performed:

'_refine_ls_weighting_scheme' value 'calc
w=1/[\s^2^(Fo^2^)+(0.0572P)^2^+0.0000P] where P=(Fo^2^+2Fc^2^)/3' was
changed to 'calc'. New tag '_refine_ls_weighting_details' was
created. The value of the new tag was set to
'w=1/[\s^2^(Fo^2^)+(0.0572P)^2^+0.0000P] where P=(Fo^2^+2Fc^2^)/3'.

Automatic conversion script
Id: cif_fix_values 3143 2015-03-26 13:38:13Z robertas 

2021-10-24
Z value and formula fixed to values more according to usual
chemical conventions.                 miguel
;
_cod_original_formula_sum 'C76 H104 Cu4 N32 O28'
_cod_original_formula_weight 2168.07
_cod_original_formula_units_Z 1
_cod_database_code 4321846

loop_
_symmetry_equiv_pos_as_xyz
'x, y, z'
'-x, y+1/2, -z+1/2'
'-x, -y, -z'
'x, -y-1/2, z-1/2'

loop_
_atom_site_label
_atom_site_type_symbol
_atom_site_fract_x
_atom_site_fract_y
_atom_site_fract_z
_atom_site_U_iso_or_equiv
_atom_site_adp_type
_atom_site_occupancy
_atom_site_calc_flag
_atom_site_refinement_flags
_atom_site_disorder_assembly
_atom_site_disorder_group
Cu1 Cu 0.13199(7) 0.11424(3) 0.29594(4) 0.02035(16) Uani 1 d . . .
C10 C -0.1306(6) 0.0874(2) 0.0753(4) 0.0200(10) Uani 1 d . . .
H10A H -0.1894 0.0769 0.1128 0.024 Uiso 1 calc R . .
H10B H -0.0628 0.0502 0.0836 0.024 Uiso 1 calc R . .
N11 N -0.3529(5) 0.0860(2) -0.2221(3) 0.0240(9) Uani 1 d . . .
N12 N -0.2208(5) 0.06954(19) -0.1209(3) 0.0209(9) Uani 1 d . . .
C13 C -0.2531(6) 0.0971(2) -0.0473(4) 0.0214(11) Uani 1 d . . .
C14 C -0.4040(6) 0.1291(2) -0.1021(4) 0.0263(12) Uani 1 d . . .
H14A H -0.4525 0.1513 -0.0688 0.032 Uiso 1 calc R . .
C15 C -0.4658(6) 0.1214(2) -0.2138(4) 0.0250(11) Uani 1 d . . .
C16 C -0.6228(6) 0.1436(3) -0.3135(4) 0.0367(14) Uani 1 d . . .
H16A H -0.6006 0.1648 -0.3654 0.055 Uiso 1 calc R . .
H16B H -0.6763 0.1734 -0.2901 0.055 Uiso 1 calc R . .
H16C H -0.6924 0.1067 -0.3492 0.055 Uiso 1 calc R . .
C17 C -0.3648(6) 0.0572(3) -0.3209(4) 0.0265(12) Uani 1 d . . .
H17A H -0.2554 0.0491 -0.3062 0.032 Uiso 1 calc R . .
H17B H -0.4173 0.0880 -0.3824 0.032 Uiso 1 calc R . .
C18 C -0.4604(6) -0.0059(3) -0.3554(4) 0.0288(12) Uani 1 d . . .
H18A H -0.5747 0.0034 -0.3836 0.035 Uiso 1 calc R . .
H18B H -0.4528 -0.0255 -0.4157 0.035 Uiso 1 calc R . .
C20 C 0.0808(6) 0.1609(3) 0.0849(4) 0.0251(11) Uani 1 d . . .
H20A H 0.1176 0.2057 0.1020 0.030 Uiso 1 calc R . .
H20B H 0.0175 0.1558 0.0042 0.030 Uiso 1 calc R . .
N21 N 0.2573(5) 0.0843(2) 0.2288(3) 0.0238(9) Uani 1 d . . .
N22 N 0.4009(5) 0.0521(2) 0.2630(3) 0.0256(10) Uani 1 d . . .
C23 C 0.4534(6) 0.0638(3) 0.1925(5) 0.0320(13) Uani 1 d . . .
C24 C 0.3444(6) 0.1048(3) 0.1107(4) 0.0336(13) Uani 1 d . . .
H24A H 0.3502 0.1216 0.0511 0.040 Uiso 1 calc R . .
C25 C 0.2244(6) 0.1159(3) 0.1350(4) 0.0255(10) Uani 1 d . . .
C26 C 0.6091(7) 0.0341(3) 0.2098(6) 0.0484(17) Uani 1 d . . .
H26A H 0.6450 0.0581 0.1675 0.073 Uiso 1 calc R . .
H26B H 0.5893 -0.0103 0.1850 0.073 Uiso 1 calc R . .
H26C H 0.6921 0.0356 0.2878 0.073 Uiso 1 calc R . .
N27 N -0.0215(5) 0.14441(18) 0.1336(3) 0.0191(8) Uani 1 d . . .
C30 C -0.1105(6) 0.2017(2) 0.1396(4) 0.0224(11) Uani 1 d . . .
H30A H -0.2130 0.2068 0.0691 0.027 Uiso 1 calc R . .
H30B H -0.0457 0.2406 0.1526 0.027 Uiso 1 calc R . .
N31 N -0.0333(5) 0.15627(18) 0.3192(3) 0.0210(9) Uani 1 d . . .
C32 C -0.1436(6) 0.1931(2) 0.2331(4) 0.0206(10) Uani 1 d . . .
C33 C -0.2717(6) 0.2229(3) 0.2344(4) 0.0295(12) Uani 1 d . . .
H33A H -0.3465 0.2479 0.1737 0.035 Uiso 1 calc R . .
C34 C -0.2882(7) 0.2155(3) 0.3256(4) 0.0340(13) Uani 1 d . . .
H34A H -0.3745 0.2352 0.3272 0.041 Uiso 1 calc R . .
C35 C -0.1739(7) 0.1781(3) 0.4159(4) 0.0318(13) Uani 1 d . . .
H35A H -0.1815 0.1724 0.4791 0.038 Uiso 1 calc R . .
C36 C -0.0492(6) 0.1496(2) 0.4084(4) 0.0259(11) Uani 1 d . . .
H36A H 0.0276 0.1246 0.4682 0.031 Uiso 1 calc R . .
O40 O 0.3505(5) 0.1558(2) 0.4397(3) 0.0407(10) Uani 1 d . . .
N41 N 0.3946(6) 0.2063(2) 0.4131(4) 0.0438(13) Uani 1 d . . .
O42 O 0.3064(6) 0.2282(2) 0.3171(3) 0.0604(14) Uani 1 d . . .
O43 O 0.5243(7) 0.2302(3) 0.4806(4) 0.105(3) Uani 1 d . . .
O44 O 0.1973(4) 0.04735(17) 0.4244(3) 0.0287(8) Uani 1 d . . .
N45 N 0.0946(5) 0.0010(2) 0.3933(4) 0.0303(10) Uani 1 d . . .
O46 O 0.1158(5) -0.0419(2) 0.4622(3) 0.0484(11) Uani 1 d . . .
O47 O -0.0188(4) -0.00129(18) 0.2951(3) 0.0369(9) Uani 1 d . . .
O50 O -0.0134(7) -0.1510(2) 0.3006(4) 0.0701(15) Uani 1 d . . .
H50 H -0.0031 -0.1154 0.3300 0.105 Uiso 1 calc R . .
C51 C -0.0938(9) -0.1435(4) 0.1844(5) 0.066(2) Uani 1 d . . .
H51A H -0.2044 -0.1297 0.1562 0.099 Uiso 1 calc R . .
H51B H -0.0942 -0.1842 0.1506 0.099 Uiso 1 calc R . .
H51C H -0.0381 -0.1113 0.1665 0.099 Uiso 1 calc R . .

loop_
_atom_site_aniso_label
_atom_site_aniso_U_11
_atom_site_aniso_U_22
_atom_site_aniso_U_33
_atom_site_aniso_U_23
_atom_site_aniso_U_13
_atom_site_aniso_U_12
Cu1 0.0164(3) 0.0246(3) 0.0125(2) 0.0020(3) 0.0022(2) 0.0004(3)
C10 0.017(2) 0.023(2) 0.016(2) 0.0013(19) 0.0055(19) -0.0037(19)
N11 0.019(2) 0.035(2) 0.0107(18) -0.0008(17) 0.0024(16) 0.0016(18)
N12 0.015(2) 0.026(2) 0.0120(17) 0.0008(16) 0.0000(16) -0.0008(17)
C13 0.017(2) 0.022(3) 0.018(2) 0.0012(18) 0.004(2) -0.0039(19)
C14 0.020(3) 0.033(3) 0.024(2) -0.003(2) 0.010(2) 0.001(2)
C15 0.019(2) 0.032(3) 0.019(2) 0.001(2) 0.007(2) 0.006(2)
C16 0.027(3) 0.054(4) 0.015(2) -0.003(2) 0.001(2) 0.015(3)
C17 0.025(3) 0.036(3) 0.014(2) 0.002(2) 0.008(2) 0.008(2)
C18 0.014(2) 0.043(3) 0.018(2) -0.002(2) 0.000(2) 0.004(2)
C20 0.018(3) 0.036(3) 0.019(2) 0.007(2) 0.008(2) -0.002(2)
N21 0.019(2) 0.031(2) 0.0159(19) 0.0015(17) 0.0045(17) 0.0017(18)
N22 0.014(2) 0.032(2) 0.021(2) -0.0028(18) 0.0021(17) -0.0003(18)
C23 0.024(3) 0.040(3) 0.038(3) -0.007(3) 0.020(3) -0.007(2)
C24 0.027(3) 0.041(3) 0.036(3) 0.005(3) 0.019(2) -0.004(3)
C25 0.020(2) 0.032(3) 0.016(2) 0.001(2) 0.0034(19) -0.008(2)
C26 0.040(4) 0.053(4) 0.067(4) 0.005(4) 0.037(3) -0.001(3)
N27 0.018(2) 0.019(2) 0.0162(18) -0.0003(16) 0.0059(17) -0.0022(16)
C30 0.022(3) 0.017(2) 0.016(2) 0.0016(19) 0.002(2) 0.000(2)
N31 0.022(2) 0.021(2) 0.0128(17) 0.0038(16) 0.0038(16) 0.0013(17)
C32 0.019(2) 0.020(2) 0.014(2) -0.0040(19) 0.0023(19) -0.001(2)
C33 0.032(3) 0.030(3) 0.020(2) 0.005(2) 0.009(2) 0.008(2)
C34 0.032(3) 0.033(3) 0.034(3) 0.003(2) 0.014(3) 0.014(2)
C35 0.041(3) 0.030(3) 0.023(3) -0.004(2) 0.016(2) 0.003(3)
C36 0.032(3) 0.027(3) 0.015(2) 0.000(2) 0.010(2) -0.002(2)
O40 0.037(2) 0.051(3) 0.0232(19) 0.0005(18) 0.0078(18) -0.015(2)
N41 0.048(3) 0.049(3) 0.026(2) -0.003(2) 0.013(2) -0.029(3)
O42 0.077(3) 0.046(3) 0.029(2) 0.006(2) 0.007(2) -0.013(2)
O43 0.093(4) 0.143(6) 0.036(3) -0.009(3) 0.003(3) -0.092(4)
O44 0.0211(18) 0.030(2) 0.0264(18) 0.0064(16) 0.0066(15) -0.0015(16)
N45 0.029(3) 0.027(2) 0.035(3) 0.008(2) 0.017(2) 0.006(2)
O46 0.053(3) 0.045(3) 0.048(2) 0.026(2) 0.026(2) 0.005(2)
O47 0.029(2) 0.033(2) 0.033(2) 0.0043(17) 0.0048(18) 0.0007(17)
O50 0.093(4) 0.050(3) 0.047(3) 0.005(2) 0.022(3) 0.003(3)
C51 0.085(6) 0.062(5) 0.040(4) 0.002(3) 0.026(4) -0.014(4)

loop_
_atom_type_symbol
_atom_type_description
_atom_type_scat_dispersion_real
_atom_type_scat_dispersion_imag
_atom_type_scat_source
C C 0.0033 0.0016 'International Tables Vol C Tables 4.2.6.8 and 6.1.1.4'
H H 0.0000 0.0000 'International Tables Vol C Tables 4.2.6.8 and 6.1.1.4'
Cu Cu 0.3201 1.2651 'International Tables Vol C Tables 4.2.6.8 and 6.1.1.4'
N N 0.0061 0.0033 'International Tables Vol C Tables 4.2.6.8 and 6.1.1.4'
O O 0.0106 0.0060 'International Tables Vol C Tables 4.2.6.8 and 6.1.1.4'

loop_
_geom_angle_atom_site_label_1
_geom_angle_atom_site_label_2
_geom_angle_atom_site_label_3
_geom_angle
_geom_angle_site_symmetry_1
_geom_angle_site_symmetry_3
_geom_angle_publ_flag
N21 Cu1 N31 162.95(15) . . ?
N21 Cu1 N27 80.23(15) . . ?
N31 Cu1 N27 82.87(15) . . ?
N21 Cu1 O44 102.75(15) . . ?
N31 Cu1 O44 93.10(15) . . ?
N27 Cu1 O44 150.77(14) . . ?
N21 Cu1 O40 91.82(16) . . ?
N31 Cu1 O40 98.25(15) . . ?
N27 Cu1 O40 133.68(15) . . ?
O44 Cu1 O40 75.53(14) . . ?
N27 C10 C13 115.2(4) . . ?
C15 N11 N12 113.3(4) . . ?
C15 N11 C17 128.9(4) . . ?
N12 N11 C17 117.3(4) . . ?
C13 N12 N11 103.4(4) . . ?
N12 C13 C14 111.2(4) . . ?
N12 C13 C10 117.6(4) . . ?
C14 C13 C10 131.1(5) . . ?
C15 C14 C13 106.4(4) . . ?
N11 C15 C14 105.7(4) . . ?
N11 C15 C16 122.9(4) . . ?
C14 C15 C16 131.4(5) . . ?
N11 C17 C18 112.8(4) . . ?
N22 C18 C17 112.5(4) 3 . ?
N27 C20 C25 107.9(4) . . ?
C25 N21 N22 105.0(4) . . ?
C25 N21 Cu1 115.0(3) . . ?
N22 N21 Cu1 137.3(3) . . ?
C23 N22 N21 110.4(4) . . ?
C23 N22 C18 130.1(4) . 3 ?
N21 N22 C18 118.9(4) . 3 ?
N22 C23 C24 108.1(5) . . ?
N22 C23 C26 121.8(5) . . ?
C24 C23 C26 130.1(5) . . ?
C23 C24 C25 105.6(5) . . ?
N21 C25 C24 110.9(4) . . ?
N21 C25 C20 116.6(4) . . ?
C24 C25 C20 132.1(4) . . ?
C30 N27 C20 112.2(4) . . ?
C30 N27 C10 113.2(4) . . ?
C20 N27 C10 111.6(4) . . ?
C30 N27 Cu1 106.2(3) . . ?
C20 N27 Cu1 108.1(3) . . ?
C10 N27 Cu1 105.1(3) . . ?
N27 C30 C32 110.0(4) . . ?
C36 N31 C32 118.3(4) . . ?
C36 N31 Cu1 126.7(3) . . ?
C32 N31 Cu1 114.9(3) . . ?
N31 C32 C33 121.8(4) . . ?
N31 C32 C30 114.9(4) . . ?
C33 C32 C30 123.2(4) . . ?
C34 C33 C32 119.7(5) . . ?
C33 C34 C35 119.1(5) . . ?
C36 C35 C34 117.8(5) . . ?
N31 C36 C35 123.3(5) . . ?
N41 O40 Cu1 111.2(3) . . ?
O43 N41 O42 123.0(5) . . ?
O43 N41 O40 118.4(5) . . ?
O42 N41 O40 118.6(5) . . ?
N45 O44 Cu1 111.6(3) . . ?
O47 N45 O46 122.1(5) . . ?
O47 N45 O44 119.1(4) . . ?
O46 N45 O44 118.7(4) . . ?

loop_
_geom_bond_atom_site_label_1
_geom_bond_atom_site_label_2
_geom_bond_distance
_geom_bond_site_symmetry_2
_geom_bond_publ_flag
Cu1 N21 1.966(4) . ?
Cu1 N31 1.972(4) . ?
Cu1 N27 2.056(4) . ?
Cu1 O44 2.083(3) . ?
Cu1 O40 2.185(4) . ?
C10 N27 1.498(6) . ?
C10 C13 1.505(6) . ?
N11 C15 1.355(6) . ?
N11 N12 1.362(5) . ?
N11 C17 1.451(6) . ?
N12 C13 1.343(6) . ?
C13 C14 1.398(7) . ?
C14 C15 1.362(6) . ?
C15 C16 1.494(6) . ?
C17 C18 1.515(7) . ?
C18 N22 1.460(6) 3 ?
C20 N27 1.491(6) . ?
C20 C25 1.494(7) . ?
N21 C25 1.345(6) . ?
N21 N22 1.368(5) . ?
N22 C23 1.339(7) . ?
N22 C18 1.459(6) 3 ?
C23 C24 1.366(7) . ?
C23 C26 1.509(8) . ?
C24 C25 1.375(7) . ?
N27 C30 1.481(6) . ?
C30 C32 1.505(7) . ?
N31 C36 1.338(6) . ?
N31 C32 1.348(6) . ?
C32 C33 1.379(7) . ?
C33 C34 1.373(7) . ?
C34 C35 1.396(7) . ?
C35 C36 1.381(7) . ?
O40 N41 1.248(5) . ?
N41 O43 1.206(6) . ?
N41 O42 1.241(6) . ?
O44 N45 1.272(5) . ?
N45 O47 1.231(5) . ?
N45 O46 1.241(5) . ?
O50 C51 1.399(7) . ?
